data_4126556
loop_
_publ_author_name
'Planas, Oriol'
'Rold\'an-G\'omez, Steven'
'Martin-Diaconescu, Vlad'
'Parella, Teodor'
'Luis, Josep M.'
'Company, Anna'
'Ribas, Xavi'

_publ_section_title
;
 Carboxylate-Assisted Formation of Aryl-Co(III) Masked-Carbenes in
 Cobalt-Catalyzed C-H Functionalization with Diazo Esters.
;
_journal_name_full 'Journal of the American Chemical Society'
_journal_paper_doi 10.1021/jacs.7b07880
_journal_year 2017
_chemical_formula_moiety 'C26 H26 Cl Co N3 O4, 2(C7 H4 Cl O2), C H Cl3'
_chemical_formula_sum 'C41 H35 Cl6 Co N3 O8'
_chemical_formula_weight 969.35
_space_group_crystal_system triclinic
_space_group_IT_number 2
_space_group_name_Hall '-P 1'
_space_group_name_H-M_alt 'P -1'
_symmetry_space_group_name_Hall '-P 1'
_symmetry_space_group_name_H-M 'P -1'
_atom_sites_solution_hydrogens geom
_audit_creation_method SHELXL-2014/7
_cell_angle_alpha 85.705(5)
_cell_angle_beta 71.336(4)
_cell_angle_gamma 88.624(4)
_cell_formula_units_Z 2
_cell_length_a 11.329(3)
_cell_length_b 13.762(3)
_cell_length_c 14.051(3)
_cell_measurement_reflns_used 1769
_cell_measurement_temperature 100(2)
_cell_measurement_theta_max 24.22
_cell_measurement_theta_min 2.41
_cell_volume 2069.7(8)
_computing_cell_refinement 'Bruker SMART'
_computing_data_collection 'Bruker SMART'
_computing_data_reduction 'Bruker SAINT'
_computing_molecular_graphics SHELXle
_computing_publication_material SHELXle
_computing_structure_refinement 'SHELXL-2014/7 (Sheldrick, 2014)'
_computing_structure_solution 'SHELXL-2014/7 (Sheldrick, 2014)'
_diffrn_ambient_temperature 100(2)
_diffrn_measured_fraction_theta_full 0.987
_diffrn_measured_fraction_theta_max 0.942
_diffrn_measurement_device_type 'CCD area detector'
_diffrn_measurement_method 'phi and omega scans'
_diffrn_radiation_monochromator graphite
_diffrn_radiation_source 'sealed tube'
_diffrn_radiation_type MoK\a
_diffrn_radiation_wavelength 0.71073
_diffrn_reflns_av_R_equivalents 0.0434
_diffrn_reflns_av_unetI/netI 0.1046
_diffrn_reflns_Laue_measured_fraction_full 0.987
_diffrn_reflns_Laue_measured_fraction_max 0.942
_diffrn_reflns_limit_h_max 14
_diffrn_reflns_limit_h_min -14
_diffrn_reflns_limit_k_max 11
_diffrn_reflns_limit_k_min -17
_diffrn_reflns_limit_l_max 16
_diffrn_reflns_limit_l_min -18
_diffrn_reflns_number 14193
_diffrn_reflns_point_group_measured_fraction_full 0.987
_diffrn_reflns_point_group_measured_fraction_max 0.942
_diffrn_reflns_theta_full 25.242
_diffrn_reflns_theta_max 27.497
_diffrn_reflns_theta_min 1.484
_exptl_absorpt_coefficient_mu 0.859
_exptl_absorpt_correction_T_max 1
_exptl_absorpt_correction_T_min 0.327761
_exptl_absorpt_correction_type multi-scan
_exptl_absorpt_process_details 'sadabs v2.10 bruker 2001'
_exptl_crystal_colour orange
_exptl_crystal_density_diffrn 1.555
_exptl_crystal_description block
_exptl_crystal_F_000 990
_exptl_crystal_size_max 0.28
_exptl_crystal_size_mid 0.20
_exptl_crystal_size_min 0.20
_platon_squeeze_details
; 
 a CHCl3 disordered solvent molecule per assymetric unit
 has been  squeezed with PLATON
;
_refine_diff_density_max 0.633
_refine_diff_density_min -0.505
_refine_diff_density_rms 0.086
_refine_ls_extinction_method none
_refine_ls_goodness_of_fit_ref 1.007
_refine_ls_hydrogen_treatment constr
_refine_ls_matrix_type full
_refine_ls_number_parameters 497
_refine_ls_number_reflns 8954
_refine_ls_number_restraints 0
_refine_ls_restrained_S_all 1.007
_refine_ls_R_factor_all 0.1235
_refine_ls_R_factor_gt 0.0640
_refine_ls_shift/su_max 0.000
_refine_ls_shift/su_mean 0.000
_refine_ls_structure_factor_coef Fsqd
_refine_ls_weighting_details 'w=1/[\s^2^(Fo^2^)+(0.0722P)^2^] where P=(Fo^2^+2Fc^2^)/3'
_refine_ls_weighting_scheme calc
_refine_ls_wR_factor_gt 0.1340
_refine_ls_wR_factor_ref 0.1619
_reflns_Friedel_coverage 0.000
_reflns_number_gt 5210
_reflns_number_total 8954
_reflns_threshold_expression 'I > 2\s(I)'
_cod_data_source_file ja7b07880_si_002.cif
_cod_data_source_block 5a_cl10g_a_sq
_cod_original_cell_volume 2069.6(8)
_cod_database_code 4126556
_shelx_shelxl_version_number 2014/7
_shelx_space_group_comment
;
The symmetry employed for this shelxl refinement is uniquely defined
by the following loop, which should always be used as a source of
symmetry information in preference to the above space-group names.
They are only intended as comments.
;
_platon_squeeze_void_probe_radius 1.20

loop_
_space_group_symop_operation_xyz
'x, y, z'
'-x, -y, -z'

loop_
_atom_site_label
_atom_site_type_symbol
_atom_site_fract_x
_atom_site_fract_y
_atom_site_fract_z
_atom_site_U_iso_or_equiv
_atom_site_adp_type
_atom_site_occupancy
_atom_site_site_symmetry_order
_atom_site_calc_flag
_atom_site_refinement_flags_posn
_atom_site_refinement_flags_adp
Co1 Co 0.82851(5) 0.49254(4) 0.26747(4) 0.02508(16) Uani 1 1 d . .
Cl1 Cl 0.77755(14) 0.97971(10) -0.13218(13) 0.0853(6) Uani 1 1 d . .
O1 O 0.8073(2) 0.6258(2) 0.2069(2) 0.0286(6) Uani 1 1 d . .
O2 O 0.7216(3) 0.5409(2) 0.11526(19) 0.0282(6) Uani 1 1 d . .
O3 O 0.8997(2) 0.4176(2) 0.01416(19) 0.0318(7) Uani 1 1 d . .
O4 O 0.8079(2) 0.2939(2) 0.12567(19) 0.0290(7) Uani 1 1 d . .
N1 N 0.9008(3) 0.5489(3) 0.3544(2) 0.0331(9) Uani 1 1 d . .
N2 N 1.0083(3) 0.4738(2) 0.1837(2) 0.0254(8) Uani 1 1 d . .
H2 H 1.0167 0.4901 0.1113 0.030 Uiso 1 1 calc R U
N3 N 0.6708(3) 0.4967(3) 0.3846(2) 0.0326(9) Uani 1 1 d . .
H3 H 0.6032 0.5245 0.3593 0.039 Uiso 1 1 calc R U
C1 C 0.8268(4) 0.5750(4) 0.4446(3) 0.0412(12) Uani 1 1 d . .
C2 C 0.8779(5) 0.6147(5) 0.5107(3) 0.0597(17) Uani 1 1 d . .
H2A H 0.8264 0.6322 0.5749 0.072 Uiso 1 1 calc R U
C3 C 1.0061(5) 0.6281(5) 0.4806(4) 0.0678(18) Uani 1 1 d . .
H3A H 1.0431 0.6546 0.5248 0.081 Uiso 1 1 calc R U
C4 C 1.0798(5) 0.6033(4) 0.3869(3) 0.0552(15) Uani 1 1 d . .
H4 H 1.1675 0.6125 0.3660 0.066 Uiso 1 1 calc R U
C5 C 1.0246(4) 0.5651(4) 0.3242(3) 0.0375(11) Uani 1 1 d . .
C6 C 1.0858(4) 0.5440(3) 0.2150(3) 0.0335(10) Uani 1 1 d . .
H6A H 1.0956 0.6054 0.1718 0.040 Uiso 1 1 calc R U
H6B H 1.1696 0.5160 0.2061 0.040 Uiso 1 1 calc R U
C7 C 1.0482(4) 0.3699(3) 0.1956(3) 0.0298(10) Uani 1 1 d . .
H7A H 1.1310 0.3683 0.2054 0.036 Uiso 1 1 calc R U
H7B H 1.0552 0.3369 0.1338 0.036 Uiso 1 1 calc R U
C8 C 0.9543(4) 0.3173(3) 0.2850(3) 0.0318(10) Uani 1 1 d . .
C9 C 0.8435(4) 0.3687(3) 0.3226(3) 0.0274(9) Uani 1 1 d . .
C10 C 0.7460(4) 0.3306(3) 0.4042(3) 0.0341(11) Uani 1 1 d . .
C11 C 0.7592(5) 0.2392(4) 0.4485(3) 0.0467(13) Uani 1 1 d . .
H11 H 0.6934 0.2123 0.5043 0.056 Uiso 1 1 calc R U
C12 C 0.8700(5) 0.1866(4) 0.4107(4) 0.0496(13) Uani 1 1 d . .
H12 H 0.8784 0.1236 0.4403 0.060 Uiso 1 1 calc R U
C13 C 0.9679(4) 0.2260(3) 0.3301(3) 0.0398(11) Uani 1 1 d . .
H13 H 1.0435 0.1907 0.3060 0.048 Uiso 1 1 calc R U
C14 C 0.6336(4) 0.3955(4) 0.4307(3) 0.0397(12) Uani 1 1 d . .
H14A H 0.5981 0.3967 0.5048 0.048 Uiso 1 1 calc R U
H14B H 0.5693 0.3703 0.4051 0.048 Uiso 1 1 calc R U
C15 C 0.6898(4) 0.5631(4) 0.4584(3) 0.0413(12) Uani 1 1 d . .
H15A H 0.6464 0.5359 0.5278 0.050 Uiso 1 1 calc R U
H15B H 0.6530 0.6276 0.4491 0.050 Uiso 1 1 calc R U
C16 C 0.7587(4) 0.6228(3) 0.1388(3) 0.0271(9) Uani 1 1 d . .
C17 C 0.7473(4) 0.7119(3) 0.0764(3) 0.0309(10) Uani 1 1 d . .
C18 C 0.7722(5) 0.8014(3) 0.1053(4) 0.0474(13) Uani 1 1 d . .
H18 H 0.7862 0.8056 0.1680 0.057 Uiso 1 1 calc R U
C19 C 0.7765(5) 0.8842(4) 0.0425(4) 0.0605(16) Uani 1 1 d . .
H19 H 0.7931 0.9458 0.0619 0.073 Uiso 1 1 calc R U
C20 C 0.7567(5) 0.8772(4) -0.0483(4) 0.0568(16) Uani 1 1 d . .
C21 C 0.7259(4) 0.7902(4) -0.0758(4) 0.0438(13) Uani 1 1 d . .
H21 H 0.7091 0.7871 -0.1376 0.053 Uiso 1 1 calc R U
C22 C 0.7197(4) 0.7067(3) -0.0125(3) 0.0332(10) Uani 1 1 d . .
H22 H 0.6967 0.6463 -0.0300 0.040 Uiso 1 1 calc R U
C23 C 0.7476(4) 0.4516(3) 0.1719(3) 0.0241(9) Uani 1 1 d . .
H23 H 0.6674 0.4178 0.2100 0.029 Uiso 1 1 calc R U
C24 C 0.8245(3) 0.3886(3) 0.0946(3) 0.0228(9) Uani 1 1 d . .
C25 C 0.8852(4) 0.2250(3) 0.0581(3) 0.0398(11) Uani 1 1 d . .
H25A H 0.9721 0.2488 0.0305 0.048 Uiso 1 1 calc R U
H25B H 0.8532 0.2172 0.0012 0.048 Uiso 1 1 calc R U
C26 C 0.8802(5) 0.1296(3) 0.1182(4) 0.0527(14) Uani 1 1 d . .
H26A H 0.7939 0.1065 0.1444 0.079 Uiso 1 1 calc R U
H26B H 0.9114 0.1384 0.1744 0.079 Uiso 1 1 calc R U
H26C H 0.9319 0.0817 0.0750 0.079 Uiso 1 1 calc R U
Cl1S Cl 0.42972(11) 0.88598(10) -0.06228(10) 0.0577(4) Uani 1 1 d . .
C1R C 0.3809(4) 0.2456(4) 0.3080(3) 0.0388(11) Uani 1 1 d . .
O1R O 0.2765(3) 0.2537(2) 0.2986(3) 0.0602(10) Uani 1 1 d . .
Cl1R Cl 0.58034(12) -0.15238(9) 0.38078(9) 0.0517(3) Uani 1 1 d . .
O1S O 0.3897(3) 0.4692(2) 0.2235(2) 0.0421(8) Uani 1 1 d . .
O2S O 0.4694(3) 0.5649(2) 0.3106(2) 0.0361(7) Uani 1 1 d . .
C2R C 0.4321(4) 0.1471(3) 0.3281(3) 0.0376(11) Uani 1 1 d . .
O2R O 0.4534(3) 0.3197(2) 0.2997(2) 0.0400(8) Uani 1 1 d . .
C1S C 0.4283(4) 0.5512(4) 0.2402(3) 0.0341(11) Uani 1 1 d . .
C2S C 0.4215(3) 0.6357(3) 0.1669(3) 0.0300(10) Uani 1 1 d . .
C3S C 0.4349(4) 0.7303(3) 0.1890(3) 0.0348(11) Uani 1 1 d . .
H3S H 0.4448 0.7421 0.2517 0.042 Uiso 1 1 calc R U
C3R C 0.5495(4) 0.1366(3) 0.3367(3) 0.0384(11) Uani 1 1 d . .
H3R H 0.5992 0.1929 0.3306 0.046 Uiso 1 1 calc R U
C4S C 0.4341(4) 0.8086(4) 0.1198(3) 0.0413(12) Uani 1 1 d . .
H4S H 0.4417 0.8737 0.1353 0.050 Uiso 1 1 calc R U
C4R C 0.5966(4) 0.0453(4) 0.3542(3) 0.0426(12) Uani 1 1 d . .
H4R H 0.6772 0.0386 0.3611 0.051 Uiso 1 1 calc R U
C5S C 0.4219(4) 0.7890(4) 0.0280(4) 0.0417(12) Uani 1 1 d . .
C5R C 0.5234(4) -0.0356(3) 0.3613(3) 0.0395(11) Uani 1 1 d . .
C6S C 0.4089(4) 0.6957(4) 0.0043(3) 0.0374(11) Uani 1 1 d . .
H6S H 0.4016 0.6842 -0.0594 0.045 Uiso 1 1 calc R U
C6R C 0.4072(5) -0.0262(4) 0.3516(5) 0.0631(16) Uani 1 1 d . .
H6R H 0.3581 -0.0823 0.3555 0.076 Uiso 1 1 calc R U
C7S C 0.4066(4) 0.6186(3) 0.0742(3) 0.0325(10) Uani 1 1 d . .
H7S H 0.3948 0.5540 0.0594 0.039 Uiso 1 1 calc R U
C7R C 0.3620(5) 0.0656(4) 0.3362(5) 0.0669(18) Uani 1 1 d . .
H7R H 0.2805 0.0723 0.3311 0.080 Uiso 1 1 calc R U

loop_
_atom_site_aniso_label
_atom_site_aniso_U_11
_atom_site_aniso_U_22
_atom_site_aniso_U_33
_atom_site_aniso_U_23
_atom_site_aniso_U_13
_atom_site_aniso_U_12
Co1 0.0166(3) 0.0418(4) 0.0163(3) -0.0010(2) -0.0045(2) -0.0037(2)
Cl1 0.0664(10) 0.0527(8) 0.0997(12) 0.0406(8) 0.0131(8) 0.0270(7)
O1 0.0244(15) 0.0350(17) 0.0274(15) -0.0077(13) -0.0082(12) -0.0019(13)
O2 0.0334(16) 0.0294(16) 0.0248(14) -0.0003(12) -0.0138(12) 0.0018(13)
O3 0.0281(15) 0.0429(18) 0.0206(14) 0.0004(13) -0.0026(12) -0.0075(13)
O4 0.0239(15) 0.0310(16) 0.0300(15) -0.0036(13) -0.0054(12) 0.0029(12)
N1 0.0194(18) 0.061(3) 0.0186(17) -0.0022(17) -0.0046(14) -0.0096(17)
N2 0.0183(16) 0.041(2) 0.0157(15) 0.0011(14) -0.0044(13) -0.0051(15)
N3 0.0184(17) 0.059(3) 0.0199(17) -0.0049(17) -0.0040(14) -0.0080(17)
C1 0.028(2) 0.073(4) 0.021(2) -0.008(2) -0.0048(18) -0.012(2)
C2 0.043(3) 0.115(5) 0.022(2) -0.021(3) -0.006(2) -0.022(3)
C3 0.043(3) 0.130(6) 0.034(3) -0.020(3) -0.013(2) -0.029(3)
C4 0.031(3) 0.107(5) 0.031(3) -0.010(3) -0.011(2) -0.025(3)
C5 0.023(2) 0.064(3) 0.025(2) -0.004(2) -0.0054(18) -0.013(2)
C6 0.020(2) 0.055(3) 0.024(2) -0.001(2) -0.0043(17) -0.010(2)
C7 0.019(2) 0.042(3) 0.030(2) 0.0018(19) -0.0101(17) -0.0007(18)
C8 0.024(2) 0.047(3) 0.028(2) 0.005(2) -0.0141(18) -0.005(2)
C9 0.023(2) 0.042(3) 0.0220(19) 0.0056(18) -0.0152(17) -0.0129(19)
C10 0.023(2) 0.060(3) 0.023(2) 0.009(2) -0.0141(17) -0.019(2)
C11 0.042(3) 0.071(4) 0.029(2) 0.017(2) -0.017(2) -0.029(3)
C12 0.050(3) 0.055(3) 0.049(3) 0.023(3) -0.028(3) -0.018(3)
C13 0.035(3) 0.045(3) 0.043(3) 0.009(2) -0.020(2) -0.006(2)
C14 0.022(2) 0.074(4) 0.020(2) -0.001(2) -0.0037(17) -0.011(2)
C15 0.023(2) 0.068(3) 0.029(2) -0.012(2) -0.0008(18) -0.008(2)
C16 0.022(2) 0.031(2) 0.025(2) -0.0048(18) -0.0026(17) 0.0021(18)
C17 0.022(2) 0.032(2) 0.031(2) -0.0016(19) 0.0021(17) 0.0071(18)
C18 0.055(3) 0.031(3) 0.042(3) -0.003(2) 0.005(2) 0.001(2)
C19 0.056(3) 0.035(3) 0.069(4) -0.001(3) 0.009(3) 0.006(2)
C20 0.038(3) 0.042(3) 0.065(4) 0.018(3) 0.015(3) 0.018(2)
C21 0.028(2) 0.049(3) 0.046(3) 0.012(2) -0.004(2) 0.018(2)
C22 0.018(2) 0.042(3) 0.036(2) 0.002(2) -0.0054(18) 0.0077(19)
C23 0.024(2) 0.028(2) 0.0222(19) 0.0014(17) -0.0109(16) -0.0002(17)
C24 0.022(2) 0.034(2) 0.0168(18) 0.0001(17) -0.0121(16) -0.0037(17)
C25 0.027(2) 0.047(3) 0.044(3) -0.016(2) -0.008(2) 0.008(2)
C26 0.055(3) 0.037(3) 0.069(4) -0.016(3) -0.022(3) 0.014(2)
Cl1S 0.0399(7) 0.0648(9) 0.0586(8) 0.0248(7) -0.0090(6) 0.0104(6)
C1R 0.033(3) 0.048(3) 0.040(3) -0.001(2) -0.019(2) -0.004(2)
O1R 0.038(2) 0.051(2) 0.106(3) 0.001(2) -0.044(2) -0.0020(17)
Cl1R 0.0457(7) 0.0496(8) 0.0530(7) 0.0041(6) -0.0084(6) 0.0087(6)
O1S 0.0418(19) 0.0403(19) 0.050(2) 0.0042(16) -0.0234(16) -0.0036(16)
O2S 0.0299(16) 0.049(2) 0.0266(15) -0.0002(14) -0.0060(13) 0.0035(14)
C2R 0.026(2) 0.049(3) 0.038(2) 0.004(2) -0.012(2) -0.004(2)
O2R 0.0286(16) 0.0443(19) 0.0518(19) 0.0016(16) -0.0198(15) -0.0073(15)
C1S 0.021(2) 0.048(3) 0.029(2) 0.000(2) -0.0026(18) 0.005(2)
C2S 0.0159(19) 0.044(3) 0.027(2) -0.0045(19) -0.0018(16) 0.0023(18)
C3S 0.028(2) 0.044(3) 0.029(2) -0.007(2) -0.0027(18) 0.009(2)
C3R 0.032(2) 0.043(3) 0.045(3) -0.009(2) -0.018(2) -0.002(2)
C4S 0.031(2) 0.041(3) 0.043(3) -0.005(2) -0.001(2) 0.013(2)
C4R 0.033(3) 0.053(3) 0.048(3) -0.006(2) -0.021(2) 0.000(2)
C5S 0.024(2) 0.049(3) 0.044(3) 0.012(2) -0.003(2) 0.008(2)
C5R 0.036(3) 0.046(3) 0.034(2) 0.004(2) -0.009(2) 0.001(2)
C6S 0.020(2) 0.061(3) 0.030(2) 0.007(2) -0.0097(18) -0.004(2)
C6R 0.041(3) 0.043(3) 0.105(5) 0.017(3) -0.026(3) -0.014(3)
C7S 0.020(2) 0.044(3) 0.035(2) -0.002(2) -0.0104(18) 0.0005(19)
C7R 0.034(3) 0.047(3) 0.125(5) 0.013(3) -0.036(3) -0.012(3)

loop_
_atom_type_symbol
_atom_type_description
_atom_type_scat_dispersion_real
_atom_type_scat_dispersion_imag
_atom_type_scat_source
C C 0.0033 0.0016 'International Tables Vol C Tables 4.2.6.8 and 6.1.1.4'
H H 0.0000 0.0000 'International Tables Vol C Tables 4.2.6.8 and 6.1.1.4'
N N 0.0061 0.0033 'International Tables Vol C Tables 4.2.6.8 and 6.1.1.4'
O O 0.0106 0.0060 'International Tables Vol C Tables 4.2.6.8 and 6.1.1.4'
Cl Cl 0.1484 0.1585 'International Tables Vol C Tables 4.2.6.8 and 6.1.1.4'
Co Co 0.3494 0.9721 'International Tables Vol C Tables 4.2.6.8 and 6.1.1.4'

loop_
_geom_angle_atom_site_label_1
_geom_angle_atom_site_label_2
_geom_angle_atom_site_label_3
_geom_angle
C9 Co1 N1 91.74(16)
C9 Co1 C23 95.75(16)
N1 Co1 C23 172.40(16)
C9 Co1 O1 178.21(14)
N1 Co1 O1 89.75(14)
C23 Co1 O1 82.74(14)
C9 Co1 N3 84.02(16)
N1 Co1 N3 84.05(14)
C23 Co1 N3 95.40(15)
O1 Co1 N3 95.15(13)
C9 Co1 N2 84.37(15)
N1 Co1 N2 83.09(13)
C23 Co1 N2 98.93(14)
O1 Co1 N2 96.80(12)
N3 Co1 N2 162.36(13)
C16 O1 Co1 112.1(3)
C16 O2 C23 115.1(3)
C24 O4 C25 116.5(3)
C1 N1 C5 121.0(4)
C1 N1 Co1 119.2(3)
C5 N1 Co1 119.8(3)
C6 N2 C7 112.3(3)
C6 N2 Co1 107.8(2)
C7 N2 Co1 110.9(2)
C6 N2 H2 108.6
C7 N2 H2 108.6
Co1 N2 H2 108.6
C15 N3 C14 112.6(3)
C15 N3 Co1 108.9(2)
C14 N3 Co1 110.1(3)
C15 N3 H3 108.4
C14 N3 H3 108.4
Co1 N3 H3 108.4
N1 C1 C2 120.3(4)
N1 C1 C15 112.8(4)
C2 C1 C15 126.8(4)
C3 C2 C1 118.4(4)
C3 C2 H2A 120.8
C1 C2 H2A 120.8
C4 C3 C2 120.3(5)
C4 C3 H3A 119.8
C2 C3 H3A 119.8
C5 C4 C3 118.9(4)
C5 C4 H4 120.5
C3 C4 H4 120.5
N1 C5 C4 120.9(4)
N1 C5 C6 111.7(4)
C4 C5 C6 127.2(4)
N2 C6 C5 110.4(3)
N2 C6 H6A 109.6
C5 C6 H6A 109.6
N2 C6 H6B 109.6
C5 C6 H6B 109.6
H6A C6 H6B 108.1
N2 C7 C8 109.9(3)
N2 C7 H7A 109.7
C8 C7 H7A 109.7
N2 C7 H7B 109.7
C8 C7 H7B 109.7
H7A C7 H7B 108.2
C13 C8 C9 119.3(4)
C13 C8 C7 127.0(4)
C9 C8 C7 113.6(4)
C10 C9 C8 121.4(4)
C10 C9 Co1 119.1(3)
C8 C9 Co1 119.4(3)
C11 C10 C9 119.2(4)
C11 C10 C14 127.6(4)
C9 C10 C14 113.2(4)
C10 C11 C12 119.8(4)
C10 C11 H11 120.1
C12 C11 H11 120.1
C13 C12 C11 120.6(4)
C13 C12 H12 119.7
C11 C12 H12 119.7
C12 C13 C8 119.6(4)
C12 C13 H13 120.2
C8 C13 H13 120.2
C10 C14 N3 109.3(3)
C10 C14 H14A 109.8
N3 C14 H14A 109.8
C10 C14 H14B 109.8
N3 C14 H14B 109.8
H14A C14 H14B 108.3
N3 C15 C1 111.1(3)
N3 C15 H15A 109.4
C1 C15 H15A 109.4
N3 C15 H15B 109.4
C1 C15 H15B 109.4
H15A C15 H15B 108.0
O1 C16 O2 122.3(4)
O1 C16 C17 120.9(4)
O2 C16 C17 116.6(4)
C22 C17 C18 120.1(4)
C22 C17 C16 121.3(4)
C18 C17 C16 118.5(4)
C19 C18 C17 119.6(5)
C19 C18 H18 120.2
C17 C18 H18 120.2
C20 C19 C18 119.7(5)
C20 C19 H19 120.1
C18 C19 H19 120.1
C21 C20 C19 121.4(5)
C21 C20 Cl1 119.3(5)
C19 C20 Cl1 119.3(5)
C20 C21 C22 119.3(5)
C20 C21 H21 120.4
C22 C21 H21 120.4
C21 C22 C17 119.8(5)
C21 C22 H22 120.1
C17 C22 H22 120.1
C24 C23 O2 105.7(3)
C24 C23 Co1 115.0(3)
O2 C23 Co1 107.7(2)
C24 C23 H23 109.4
O2 C23 H23 109.4
Co1 C23 H23 109.4
O3 C24 O4 123.0(4)
O3 C24 C23 125.2(4)
O4 C24 C23 111.7(3)
O4 C25 C26 107.4(4)
O4 C25 H25A 110.2
C26 C25 H25A 110.2
O4 C25 H25B 110.2
C26 C25 H25B 110.2
H25A C25 H25B 108.5
C25 C26 H26A 109.5
C25 C26 H26B 109.5
H26A C26 H26B 109.5
C25 C26 H26C 109.5
H26A C26 H26C 109.5
H26B C26 H26C 109.5
O1R C1R O2R 122.9(4)
O1R C1R C2R 120.8(4)
O2R C1R C2R 116.3(4)
C7R C2R C3R 118.9(5)
C7R C2R C1R 119.6(4)
C3R C2R C1R 121.5(4)
O2S C1S O1S 125.1(4)
O2S C1S C2S 119.5(4)
O1S C1S C2S 115.4(4)
C3S C2S C7S 119.5(4)
C3S C2S C1S 120.2(4)
C7S C2S C1S 120.2(4)
C2S C3S C4S 120.6(4)
C2S C3S H3S 119.7
C4S C3S H3S 119.7
C2R C3R C4R 121.2(4)
C2R C3R H3R 119.4
C4R C3R H3R 119.4
C5S C4S C3S 118.4(4)
C5S C4S H4S 120.8
C3S C4S H4S 120.8
C5R C4R C3R 118.4(4)
C5R C4R H4R 120.8
C3R C4R H4R 120.8
C6S C5S C4S 122.0(4)
C6S C5S Cl1S 119.1(4)
C4S C5S Cl1S 118.9(4)
C6R C5R C4R 120.9(5)
C6R C5R Cl1R 119.1(4)
C4R C5R Cl1R 119.9(4)
C5S C6S C7S 119.3(4)
C5S C6S H6S 120.3
C7S C6S H6S 120.3
C5R C6R C7R 119.3(5)
C5R C6R H6R 120.3
C7R C6R H6R 120.3
C6S C7S C2S 120.1(4)
C6S C7S H7S 119.9
C2S C7S H7S 119.9
C2R C7R C6R 121.3(5)
C2R C7R H7R 119.4
C6R C7R H7R 119.4

loop_
_geom_bond_atom_site_label_1
_geom_bond_atom_site_label_2
_geom_bond_distance
Co1 C9 1.846(4)
Co1 N1 1.892(3)
Co1 C23 1.972(4)
Co1 O1 2.005(3)
Co1 N3 2.007(3)
Co1 N2 2.021(3)
Cl1 C20 1.739(5)
O1 C16 1.251(5)
O2 C16 1.312(5)
O2 C23 1.489(4)
O3 C24 1.222(4)
O4 C24 1.341(4)
O4 C25 1.460(5)
N1 C1 1.346(5)
N1 C5 1.348(5)
N2 C6 1.499(5)
N2 C7 1.502(5)
N2 H2 1.0000
N3 C15 1.500(5)
N3 C14 1.502(6)
N3 H3 1.0000
C1 C2 1.390(6)
C1 C15 1.512(6)
C2 C3 1.390(7)
C2 H2A 0.9500
C3 C4 1.378(7)
C3 H3A 0.9500
C4 C5 1.372(6)
C4 H4 0.9500
C5 C6 1.514(6)
C6 H6A 0.9900
C6 H6B 0.9900
C7 C8 1.510(5)
C7 H7A 0.9900
C7 H7B 0.9900
C8 C13 1.392(6)
C8 C9 1.394(6)
C9 C10 1.392(5)
C10 C11 1.388(6)
C10 C14 1.500(6)
C11 C12 1.404(7)
C11 H11 0.9500
C12 C13 1.392(6)
C12 H12 0.9500
C13 H13 0.9500
C14 H14A 0.9900
C14 H14B 0.9900
C15 H15A 0.9900
C15 H15B 0.9900
C16 C17 1.481(6)
C17 C22 1.388(6)
C17 C18 1.388(6)
C18 C19 1.381(7)
C18 H18 0.9500
C19 C20 1.374(8)
C19 H19 0.9500
C20 C21 1.372(7)
C21 C22 1.388(6)
C21 H21 0.9500
C22 H22 0.9500
C23 C24 1.481(5)
C23 H23 1.0000
C25 C26 1.498(6)
C25 H25A 0.9900
C25 H25B 0.9900
C26 H26A 0.9800
C26 H26B 0.9800
C26 H26C 0.9800
Cl1S C5S 1.755(5)
C1R O1R 1.234(5)
C1R O2R 1.300(5)
C1R C2R 1.504(6)
Cl1R C5R 1.752(5)
O1S C1S 1.284(5)
O2S C1S 1.248(5)
C2R C7R 1.367(7)
C2R C3R 1.377(6)
C1S C2S 1.512(6)
C2S C3S 1.384(6)
C2S C7S 1.402(6)
C3S C4S 1.398(6)
C3S H3S 0.9500
C3R C4R 1.390(6)
C3R H3R 0.9500
C4S C5S 1.387(6)
C4S H4S 0.9500
C4R C5R 1.383(6)
C4R H4R 0.9500
C5S C6S 1.373(7)
C5R C6R 1.368(7)
C6S C7S 1.387(6)
C6S H6S 0.9500
C6R C7R 1.380(7)
C6R H6R 0.9500
C7S H7S 0.9500
C7R H7R 0.9500

loop_
_platon_squeeze_void_nr
_platon_squeeze_void_average_x
_platon_squeeze_void_average_y
_platon_squeeze_void_average_z
_platon_squeeze_void_volume
_platon_squeeze_void_count_electrons
_platon_squeeze_void_content
1 0.000 0.000 0.500 285 115 ' '
